data_7111232
loop_
_publ_author_name
'Song, Yu'
'Yu, Jihong'
'Li, Guanghua'
'Li, Yi'
'Wang, Yu'
'Xu, Ruren'

_publ_section_title
;
 Combinatorial approach for the hydrothermal syntheses of open-framework
 zinc phosphates
;
_journal_issue 16
_journal_name_full 'Chemical Communications'
_journal_page_first 1720
_journal_paper_doi 10.1039/b204496j
_journal_year 2002
_chemical_formula_sum 'C4 H16 N2 O17 P4 Zn5'
_chemical_formula_weight 814.92
_chemical_name_systematic
; 
? 
;
_space_group_IT_number 33
_symmetry_cell_setting orthorhombic
_symmetry_space_group_name_Hall 'P 2c -2n'
_symmetry_space_group_name_H-M 'P n a 21'
_atom_sites_solution_hydrogens geom
_atom_sites_solution_primary direct
_atom_sites_solution_secondary difmap
_audit_creation_method SHELXL-97
_cell_angle_alpha 90.00
_cell_angle_beta 90.00
_cell_angle_gamma 90.00
_cell_formula_units_Z 4
_cell_length_a 20.7940(9)
_cell_length_b 5.2272(2)
_cell_length_c 17.9628(10)
_cell_measurement_temperature 293(2)
_cell_volume 1952.46(16)
_computing_cell_refinement 'Bruker SMART'
_computing_data_collection 'Bruker SMART'
_computing_data_reduction 'Bruker SAINT'
_computing_molecular_graphics SHELXP-97
_computing_structure_refinement 'SHELXL-97 (Sheldrick, 1997)'
_computing_structure_solution 'SHELXS-97 (Sheldrick, 1990)'
_diffrn_ambient_temperature 293(2)
_diffrn_detector_area_resol_mean '15X15 microns'
_diffrn_measured_fraction_theta_full 0.998
_diffrn_measured_fraction_theta_max 0.998
_diffrn_measurement_device_type 'CCD area detector'
_diffrn_measurement_method 'phi and omega scans'
_diffrn_radiation_monochromator graphite
_diffrn_radiation_source 'fine-focus sealed tube'
_diffrn_radiation_type MoK\a
_diffrn_radiation_wavelength 0.71073
_diffrn_reflns_av_R_equivalents 0.0590
_diffrn_reflns_av_sigmaI/netI 0.0441
_diffrn_reflns_limit_h_max 23
_diffrn_reflns_limit_h_min -21
_diffrn_reflns_limit_k_max 5
_diffrn_reflns_limit_k_min -5
_diffrn_reflns_limit_l_max 16
_diffrn_reflns_limit_l_min -19
_diffrn_reflns_number 8819
_diffrn_reflns_theta_full 23.28
_diffrn_reflns_theta_max 23.28
_diffrn_reflns_theta_min 1.96
_diffrn_standards_decay_% none
_diffrn_standards_interval_count none
_diffrn_standards_interval_time none
_diffrn_standards_number none
_exptl_absorpt_coefficient_mu 6.471
_exptl_absorpt_correction_T_max 0.3316
_exptl_absorpt_correction_T_min 0.1887
_exptl_absorpt_correction_type empirical
_exptl_crystal_colour colourless
_exptl_crystal_density_diffrn 2.772
_exptl_crystal_density_method 'not measured'
_exptl_crystal_description block
_exptl_crystal_F_000 1600
_exptl_crystal_size_max 0.4
_exptl_crystal_size_mid 0.4
_exptl_crystal_size_min 0.2
_refine_diff_density_max 0.455
_refine_diff_density_min -0.542
_refine_diff_density_rms 0.109
_refine_ls_abs_structure_details 'Flack H D (1983), Acta Cryst. A39, 876-881'
_refine_ls_abs_structure_Flack 0.394(19)
_refine_ls_extinction_method none
_refine_ls_goodness_of_fit_ref 1.009
_refine_ls_hydrogen_treatment mixed
_refine_ls_matrix_type full
_refine_ls_number_parameters 289
_refine_ls_number_reflns 2448
_refine_ls_number_restraints 1
_refine_ls_restrained_S_all 1.009
_refine_ls_R_factor_all 0.0393
_refine_ls_R_factor_gt 0.0339
_refine_ls_shift/su_max 0.004
_refine_ls_shift/su_mean 0.000
_refine_ls_structure_factor_coef Fsqd
_refine_ls_weighting_details 'calc w=1/[\s^2^(Fo^2^)+(0.0576P)^2^+0.0000P] where P=(Fo^2^+2Fc^2^)/3'
_refine_ls_weighting_scheme calc
_refine_ls_wR_factor_gt 0.0827
_refine_ls_wR_factor_ref 0.0851
_reflns_number_gt 2233
_reflns_number_total 2448
_reflns_threshold_expression >2sigma(I)
_cod_data_source_file b204496jsup1.cif
_cod_data_source_block C
_cod_depositor_comments
;
The following automatic conversions were performed:

'_symmetry_cell_setting' value 'Orthorhombic' changed to
'orthorhombic' according to
/home/saulius/struct/CIF-dictionaries/cif_core.dic dictionary named
'cif_core.dic' version 2.4.2 from 2011-04-26.

Automatic conversion script
Id: cif_fix_values 1891 2012-01-12 08:04:46Z andrius 
;
_cod_original_sg_symbol_H-M Pna2(1)
_cod_database_code 7111232

loop_
_symmetry_equiv_pos_as_xyz
'x, y, z'
'-x, -y, z+1/2'
'x+1/2, -y+1/2, z'
'-x+1/2, y+1/2, z+1/2'

loop_
_atom_site_label
_atom_site_type_symbol
_atom_site_fract_x
_atom_site_fract_y
_atom_site_fract_z
_atom_site_U_iso_or_equiv
_atom_site_adp_type
_atom_site_occupancy
_atom_site_symmetry_multiplicity
_atom_site_calc_flag
Zn1 Zn 0.64889(5) 0.28434(19) 0.46652(6) 0.0149(3) Uani 1 1 d
Zn2 Zn 0.74644(4) 0.77233(19) 0.49751(7) 0.0146(3) Uani 1 1 d
Zn3 Zn 0.50064(4) 0.7263(2) 0.44990(7) 0.0166(3) Uani 1 1 d
Zn4 Zn 0.74987(4) 0.6133(2) 0.26270(7) 0.0169(3) Uani 1 1 d
Zn5 Zn 0.37115(5) 0.34858(19) 0.48363(6) 0.0148(3) Uani 1 1 d
P1 P 0.75730(11) 0.2635(4) 0.58705(15) 0.0128(5) Uani 1 1 d
P2 P 0.63930(10) 0.7698(5) 0.36921(14) 0.0118(5) Uani 1 1 d
P3 P 0.51169(12) 0.2511(5) 0.54428(16) 0.0153(6) Uani 1 1 d
P4 P 0.85888(11) 0.6484(5) 0.38579(14) 0.0129(5) Uani 1 1 d
O1 O 0.6809(3) 0.6248(12) 0.4290(3) 0.0152(14) Uani 1 1 d
O2 O 0.7198(3) 0.1221(11) 0.5220(3) 0.0145(14) Uani 1 1 d
O3 O 0.5764(3) 0.3651(15) 0.5252(4) 0.0272(17) Uani 1 1 d
O4 O 0.6494(3) 0.0603(12) 0.3794(3) 0.0183(15) Uani 1 1 d
O5 O 0.7428(3) 0.5471(12) 0.5799(4) 0.0200(15) Uani 1 1 d
O6 O 0.5699(3) 0.6905(14) 0.3783(4) 0.0235(16) Uani 1 1 d
O7 O 0.4634(3) 0.3998(11) 0.4928(4) 0.0194(15) Uani 1 1 d
O8 O 0.4304(3) 0.8071(14) 0.3806(4) 0.0231(16) Uani 1 1 d
O9 O 0.5067(4) 0.9669(15) 0.5276(5) 0.0342(19) Uani 1 1 d
O10 O 0.6620(3) 0.6946(12) 0.2915(4) 0.0161(15) Uani 1 1 d
O11 O 0.8269(3) 0.7309(13) 0.3131(4) 0.0212(16) Uani 1 1 d
O12 O 0.7519(3) 0.2373(13) 0.2952(5) 0.0247(18) Uani 1 1 d
O13 O 0.7683(3) 0.6632(13) 0.1605(4) 0.0208(16) Uani 1 1 d
O14 O 0.3320(3) 0.6841(12) 0.4517(4) 0.0193(15) Uani 1 1 d
O15 O 0.3418(3) 0.1312(12) 0.4021(4) 0.0200(16) Uani 1 1 d
O16 O 0.3287(3) 0.2950(13) 0.5764(4) 0.0218(16) Uani 1 1 d
O17 O 0.4955(3) 0.3022(14) 0.6236(5) 0.0250(18) Uani 1 1 d
C1 C -0.1152(6) 0.241(3) 0.1768(9) 0.047(4) Uani 1 1 d
H1A H -0.1450 0.1657 0.1423 0.080 Uiso 1 1 calc
H1B H -0.0848 0.3442 0.1501 0.080 Uiso 1 1 calc
H1C H -0.1382 0.3456 0.2117 0.080 Uiso 1 1 calc
C2 C -0.0315(5) 0.133(2) 0.2747(7) 0.038(3) Uani 1 1 d
H2A H -0.0539 0.2348 0.3117 0.080 Uiso 1 1 calc
H2B H -0.0128 -0.0129 0.2999 0.080 Uiso 1 1 calc
C3 C 0.0212(5) 0.290(2) 0.2419(8) 0.040(3) Uani 1 1 d
H3A H 0.0401 0.3943 0.2809 0.080 Uiso 1 1 calc
H3B H 0.0030 0.4050 0.2051 0.080 Uiso 1 1 calc
C4 C 0.1217(6) 0.302(3) 0.1664(7) 0.039(3) Uani 1 1 d
H4A H 0.1541 0.1979 0.1433 0.080 Uiso 1 1 calc
H4B H 0.1414 0.4143 0.2019 0.080 Uiso 1 1 calc
H4C H 0.1000 0.4007 0.1291 0.080 Uiso 1 1 calc
N1 N -0.0808(4) 0.0364(18) 0.2172(5) 0.033(2) Uani 1 1 d
H1A' H -0.0603 -0.0628 0.1838 0.080 Uiso 1 1 calc
H1B' H -0.1099 -0.0621 0.2408 0.080 Uiso 1 1 calc
N2 N 0.0740(4) 0.1325(16) 0.2054(6) 0.028(2) Uani 1 1 d
H2A' H 0.0944 0.0393 0.2403 0.080 Uiso 1 1 calc
H2B' H 0.0564 0.0238 0.1723 0.080 Uiso 1 1 calc

loop_
_atom_site_aniso_label
_atom_site_aniso_U_11
_atom_site_aniso_U_22
_atom_site_aniso_U_33
_atom_site_aniso_U_23
_atom_site_aniso_U_13
_atom_site_aniso_U_12
Zn1 0.0126(5) 0.0148(6) 0.0174(7) 0.0000(5) -0.0009(4) -0.0002(4)
Zn2 0.0131(6) 0.0146(6) 0.0163(7) -0.0004(5) -0.0008(4) -0.0013(4)
Zn3 0.0125(6) 0.0184(6) 0.0189(7) -0.0009(5) 0.0009(4) -0.0024(5)
Zn4 0.0127(5) 0.0241(6) 0.0139(6) 0.0015(5) -0.0001(4) 0.0003(5)
Zn5 0.0119(5) 0.0158(5) 0.0168(6) -0.0006(5) -0.0011(4) -0.0002(5)
P1 0.0140(13) 0.0138(12) 0.0105(14) -0.0004(11) 0.0010(10) 0.0003(10)
P2 0.0069(11) 0.0136(13) 0.0148(14) 0.0022(10) -0.0016(10) 0.0005(9)
P3 0.0130(12) 0.0139(13) 0.0189(15) -0.0005(11) -0.0020(11) 0.0001(10)
P4 0.0104(12) 0.0154(13) 0.0130(14) 0.0002(10) -0.0004(9) 0.0001(10)
O1 0.019(3) 0.015(3) 0.011(4) 0.008(3) -0.002(3) -0.001(3)
O2 0.015(3) 0.012(3) 0.017(4) -0.004(3) -0.008(3) 0.004(3)
O3 0.015(4) 0.039(4) 0.027(4) -0.004(3) 0.009(3) -0.007(3)
O4 0.026(3) 0.017(4) 0.012(4) 0.002(3) 0.000(3) 0.004(3)
O5 0.031(4) 0.014(3) 0.015(4) 0.003(3) 0.000(3) 0.004(3)
O6 0.013(3) 0.037(4) 0.021(4) -0.005(3) -0.001(3) -0.003(3)
O7 0.007(3) 0.022(3) 0.029(4) 0.011(3) -0.004(3) -0.004(3)
O8 0.015(3) 0.033(4) 0.021(4) 0.003(3) 0.004(3) 0.002(3)
O9 0.054(5) 0.016(4) 0.032(5) -0.002(3) -0.007(4) 0.004(3)
O10 0.013(3) 0.022(4) 0.012(4) 0.000(3) 0.002(3) 0.000(3)
O11 0.024(4) 0.027(4) 0.012(4) 0.009(3) -0.004(3) -0.011(3)
O12 0.024(4) 0.024(4) 0.026(5) -0.001(3) 0.001(3) 0.003(3)
O13 0.020(4) 0.021(4) 0.021(4) 0.003(3) 0.002(3) 0.005(3)
O14 0.014(3) 0.018(3) 0.026(4) 0.006(3) 0.002(3) 0.004(3)
O15 0.023(4) 0.013(4) 0.024(4) -0.002(3) -0.009(3) -0.003(3)
O16 0.013(4) 0.032(4) 0.021(4) 0.000(3) -0.002(3) -0.010(3)
O17 0.023(4) 0.030(4) 0.022(5) -0.007(3) -0.001(3) -0.002(3)
C1 0.022(7) 0.061(10) 0.060(9) -0.009(7) -0.012(6) -0.008(6)
C2 0.037(6) 0.045(7) 0.032(8) 0.005(6) 0.006(6) 0.003(6)
C3 0.026(6) 0.049(8) 0.047(9) -0.022(6) 0.000(6) -0.011(5)
C4 0.031(7) 0.032(7) 0.052(9) 0.000(6) 0.008(6) -0.008(6)
N1 0.028(5) 0.036(6) 0.035(6) -0.009(5) 0.003(4) -0.001(4)
N2 0.027(5) 0.025(5) 0.033(5) 0.002(5) -0.007(4) 0.003(4)

loop_
_atom_type_symbol
_atom_type_description
_atom_type_scat_dispersion_real
_atom_type_scat_dispersion_imag
_atom_type_scat_source
C C 0.0033 0.0016 'International Tables Vol C Tables 4.2.6.8 and 6.1.1.4'
H H 0.0000 0.0000 'International Tables Vol C Tables 4.2.6.8 and 6.1.1.4'
N N 0.0061 0.0033 'International Tables Vol C Tables 4.2.6.8 and 6.1.1.4'
O O 0.0106 0.0060 'International Tables Vol C Tables 4.2.6.8 and 6.1.1.4'
P P 0.1023 0.0942 'International Tables Vol C Tables 4.2.6.8 and 6.1.1.4'
Zn Zn 0.2839 1.4301 'International Tables Vol C Tables 4.2.6.8 and 6.1.1.4'

loop_
_geom_angle_atom_site_label_1
_geom_angle_atom_site_label_2
_geom_angle_atom_site_label_3
_geom_angle
_geom_angle_site_symmetry_1
_geom_angle_site_symmetry_3
O3 Zn1 O4 125.8(3) . .
O3 Zn1 O2 114.3(3) . .
O4 Zn1 O2 98.2(2) . .
O3 Zn1 O1 104.7(3) . .
O4 Zn1 O1 105.0(3) . .
O2 Zn1 O1 107.6(2) . .
O5 Zn2 O2 113.1(3) . 1_565
O5 Zn2 O14 115.7(3) . 3_565
O2 Zn2 O14 103.9(3) 1_565 3_565
O5 Zn2 O1 102.4(3) . .
O2 Zn2 O1 107.8(3) 1_565 .
O14 Zn2 O1 113.8(3) 3_565 .
O9 Zn3 O6 120.4(3) . .
O9 Zn3 O8 112.1(3) . .
O6 Zn3 O8 98.8(3) . .
O9 Zn3 O7 107.8(3) . .
O6 Zn3 O7 117.1(3) . .
O8 Zn3 O7 97.9(3) . .
O13 Zn4 O11 104.0(3) . .
O13 Zn4 O10 114.7(3) . .
O11 Zn4 O10 125.6(3) . .
O13 Zn4 O12 113.8(3) . .
O11 Zn4 O12 98.9(3) . .
O10 Zn4 O12 98.8(3) . .
O16 Zn5 O7 113.8(3) . .
O16 Zn5 O15 115.2(3) . .
O7 Zn5 O15 116.9(3) . .
O16 Zn5 O14 100.9(3) . .
O7 Zn5 O14 107.6(3) . .
O15 Zn5 O14 99.6(3) . .
O13 P1 O5 110.0(4) 4_645 .
O13 P1 O16 112.4(4) 4_645 3
O5 P1 O16 112.2(4) . 3
O13 P1 O2 107.9(4) 4_645 .
O5 P1 O2 107.2(4) . .
O16 P1 O2 107.0(4) 3 .
O6 P2 O10 108.9(4) . .
O6 P2 O4 112.7(4) . 1_565
O10 P2 O4 108.7(4) . 1_565
O6 P2 O1 108.6(4) . .
O10 P2 O1 109.3(4) . .
O4 P2 O1 108.6(4) 1_565 .
O17 P3 O3 110.4(4) . .
O17 P3 O9 110.4(5) . 1_545
O3 P3 O9 113.7(4) . 1_545
O17 P3 O7 109.2(4) . .
O3 P3 O7 103.9(4) . .
O9 P3 O7 108.9(4) 1_545 .
O8 P4 O11 109.5(4) 3_565 .
O8 P4 O15 112.8(4) 3_565 3
O11 P4 O15 109.4(4) . 3
O8 P4 O14 108.1(4) 3_565 3_565
O11 P4 O14 109.3(4) . 3_565
O15 P4 O14 107.8(4) 3 3_565
P2 O1 Zn2 127.7(4) . .
P2 O1 Zn1 118.2(3) . .
Zn2 O1 Zn1 111.1(3) . .
P1 O2 Zn2 117.5(3) . 1_545
P1 O2 Zn1 122.6(3) . .
Zn2 O2 Zn1 119.9(3) 1_545 .
P3 O3 Zn1 138.6(5) . .
P2 O4 Zn1 133.2(4) 1_545 .
P1 O5 Zn2 131.7(4) . .
P2 O6 Zn3 139.0(5) . .
P3 O7 Zn5 127.8(4) . .
P3 O7 Zn3 113.3(3) . .
Zn5 O7 Zn3 117.4(3) . .
P4 O8 Zn3 136.6(4) 3_465 .
P3 O9 Zn3 143.5(5) 1_565 .
P2 O10 Zn4 126.1(4) . .
P4 O11 Zn4 132.0(4) . .
P1 O13 Zn4 145.1(4) 4_654 .
P4 O14 Zn2 124.7(4) 3_465 3_465
P4 O14 Zn5 123.6(4) 3_465 .
Zn2 O14 Zn5 110.2(3) 3_465 .
P4 O15 Zn5 128.8(4) 3_455 .
P1 O16 Zn5 126.1(4) 3_455 .
N1 C1 H1A 109.5 . .
N1 C1 H1B 109.5 . .
H1A C1 H1B 109.5 . .
N1 C1 H1C 109.5 . .
H1A C1 H1C 109.5 . .
H1B C1 H1C 109.5 . .
C3 C2 N1 114.0(10) . .
C3 C2 H2A 108.8 . .
N1 C2 H2A 108.8 . .
C3 C2 H2B 108.8 . .
N1 C2 H2B 108.8 . .
H2A C2 H2B 107.7 . .
C2 C3 N2 113.8(10) . .
C2 C3 H3A 108.8 . .
N2 C3 H3A 108.8 . .
C2 C3 H3B 108.8 . .
N2 C3 H3B 108.8 . .
H3A C3 H3B 107.7 . .
N2 C4 H4A 109.5 . .
N2 C4 H4B 109.5 . .
H4A C4 H4B 109.5 . .
N2 C4 H4C 109.5 . .
H4A C4 H4C 109.5 . .
H4B C4 H4C 109.5 . .
C1 N1 C2 114.4(9) . .
C1 N1 H1A 108.7 . .
C2 N1 H1A 108.7 . .
C1 N1 H1B 108.7 . .
C2 N1 H1B 108.7 . .
H1A N1 H1B 107.6 . .
C4 N2 C3 111.0(9) . .
C4 N2 H2A 109.4 . .
C3 N2 H2A 109.4 . .
C4 N2 H2B 109.4 . .
C3 N2 H2B 109.4 . .
H2A N2 H2B 108.0 . .

loop_
_geom_bond_atom_site_label_1
_geom_bond_atom_site_label_2
_geom_bond_distance
_geom_bond_site_symmetry_2
Zn1 O3 1.887(6) .
Zn1 O4 1.954(6) .
Zn1 O2 1.972(6) .
Zn1 O1 2.016(6) .
Zn2 O5 1.893(7) .
Zn2 O2 1.960(6) 1_565
Zn2 O14 1.973(6) 3_565
Zn2 O1 1.993(6) .
Zn3 O9 1.883(8) .
Zn3 O6 1.940(7) .
Zn3 O8 1.965(7) .
Zn3 O7 2.027(6) .
Zn4 O13 1.893(7) .
Zn4 O11 1.940(7) .
Zn4 O10 1.946(6) .
Zn4 O12 2.051(7) .
Zn5 O16 1.907(6) .
Zn5 O7 1.943(6) .
Zn5 O15 1.952(6) .
Zn5 O14 2.017(6) .
P1 O13 1.516(7) 4_645
P1 O5 1.518(7) .
P1 O16 1.527(7) 3
P1 O2 1.587(6) .
P2 O6 1.511(6) .
P2 O10 1.526(7) .
P2 O4 1.544(7) 1_565
P2 O1 1.573(6) .
P3 O17 1.488(9) .
P3 O3 1.511(7) .
P3 O9 1.519(8) 1_545
P3 O7 1.571(6) .
P4 O8 1.508(6) 3_565
P4 O11 1.527(7) .
P4 O15 1.532(7) 3
P4 O14 1.575(7) 3_565
O2 Zn2 1.960(6) 1_545
O4 P2 1.544(7) 1_545
O8 P4 1.508(6) 3_465
O9 P3 1.519(8) 1_565
O13 P1 1.516(7) 4_654
O14 P4 1.575(7) 3_465
O14 Zn2 1.973(6) 3_465
O15 P4 1.532(7) 3_455
O16 P1 1.527(7) 3_455
C1 N1 1.477(17) .
C1 H1A 0.9600 .
C1 H1B 0.9600 .
C1 H1C 0.9600 .
C2 C3 1.490(17) .
C2 N1 1.540(15) .
C2 H2A 0.9700 .
C2 H2B 0.9700 .
C3 N2 1.523(15) .
C3 H3A 0.9700 .
C3 H3B 0.9700 .
C4 N2 1.501(14) .
C4 H4A 0.9600 .
C4 H4B 0.9600 .
C4 H4C 0.9600 .
N1 H1A 0.9000 .
N1 H1B 0.9000 .
N2 H2A 0.9000 .
N2 H2B 0.9000 .

loop_
_geom_hbond_atom_site_label_D
_geom_hbond_atom_site_label_H
_geom_hbond_atom_site_label_A
_geom_hbond_distance_DH
_geom_hbond_distance_HA
_geom_hbond_distance_DA
_geom_hbond_angle_DHA
_geom_hbond_site_symmetry_A
N1 H1A O17 0.90 1.87 2.734(11) 161.1 4_544
N1 H1B O11 0.90 2.14 3.034(11) 170.7 1_445
N2 H2A O10 0.90 2.08 2.942(11) 161.0 3_455
N2 H2B O17 0.90 1.81 2.688(11) 165.1 4_544
